data_1559979
loop_
_publ_author_name
'Sinclair, Geoffrey S.'
'Claridge, Robert C. M.'
'Kukor, Andrew J.'
'Hopkins, W. Scott'
'Schipper, Derek J.'

_publ_section_title
;
 N-Oxide S--O chalcogen bonding in conjugated materials
;
_journal_issue 6
_journal_name_full 'Chemical Science'
_journal_page_first 2304
_journal_page_last 2312
_journal_paper_doi 10.1039/D0SC06583H
_journal_volume 12
_journal_year 2021
_chemical_formula_moiety 'C30 H36 N2 O S2'
_chemical_formula_sum 'C30 H36 N2 O S2'
_chemical_formula_weight 504.73
_space_group_crystal_system triclinic
_space_group_IT_number 2
_space_group_name_Hall '-P 1'
_space_group_name_H-M_alt 'P -1'
_atom_sites_solution_hydrogens geom
_audit_creation_method SHELXL-2018/3
_audit_update_record
;
2020-12-01 deposited with the CCDC.	2020-12-18 downloaded from the CCDC.
;
_cell_angle_alpha 85.396(7)
_cell_angle_beta 80.658(7)
_cell_angle_gamma 74.043(7)
_cell_formula_units_Z 1
_cell_length_a 6.7333(17)
_cell_length_b 7.2344(18)
_cell_length_c 14.884(4)
_cell_measurement_reflns_used 272
_cell_measurement_temperature 296(2)
_cell_measurement_theta_max 30.0
_cell_measurement_theta_min 1.5
_cell_volume 687.4(3)
_computing_cell_refinement 'SMART, 'Bruker APEX II'
_computing_data_collection 'Bruker Kappa APEX II'
_computing_data_reduction 'SAINT, 'Bruker APEX II'
_computing_molecular_graphics Mercury
_computing_structure_refinement 'SHELXL-2018 (Sheldrick, 2018)'
_computing_structure_solution 'SHELXL-2018 (Sheldrick, 2018)'
_diffrn_ambient_temperature 296(2)
_diffrn_measured_fraction_theta_full 1.000
_diffrn_measured_fraction_theta_max 1.000
_diffrn_measurement_device_type 'Bruker Kappa APEX II'
_diffrn_measurement_method 'Omega and phi scan'
_diffrn_radiation_monochromator graphite
_diffrn_radiation_source 'fine-focus sealed tube'
_diffrn_radiation_type MoK\a
_diffrn_radiation_wavelength 0.71073
_diffrn_reflns_av_R_equivalents 0.0376
_diffrn_reflns_av_unetI/netI 0.0386
_diffrn_reflns_Laue_measured_fraction_full 1.000
_diffrn_reflns_Laue_measured_fraction_max 1.000
_diffrn_reflns_limit_h_max 8
_diffrn_reflns_limit_h_min -8
_diffrn_reflns_limit_k_max 9
_diffrn_reflns_limit_k_min -9
_diffrn_reflns_limit_l_max 19
_diffrn_reflns_limit_l_min -19
_diffrn_reflns_number 12464
_diffrn_reflns_point_group_measured_fraction_full 1.000
_diffrn_reflns_point_group_measured_fraction_max 1.000
_diffrn_reflns_theta_full 25.242
_diffrn_reflns_theta_max 28.000
_diffrn_reflns_theta_min 2.776
_diffrn_standards_decay_% 0
_diffrn_standards_interval_time 1.5
_diffrn_standards_number 3
_exptl_absorpt_coefficient_mu 0.219
_exptl_absorpt_correction_T_max 0.7460
_exptl_absorpt_correction_T_min 0.6539
_exptl_absorpt_correction_type multi-scan
_exptl_absorpt_process_details
;
 SADABS 2016/2: Krause, L., Herbst-Irmer, R., Sheldrick G.M. & Stalke D.,
 J. Appl. Cryst. 48 (2015) 3-10
;
_exptl_crystal_colour yellow
_exptl_crystal_density_diffrn 1.219
_exptl_crystal_description Plate
_exptl_crystal_F_000 270
_exptl_crystal_size_max 0.310
_exptl_crystal_size_mid 0.250
_exptl_crystal_size_min 0.010
_refine_diff_density_max 0.404
_refine_diff_density_min -0.216
_refine_diff_density_rms 0.039
_refine_ls_extinction_method none
_refine_ls_goodness_of_fit_ref 1.203
_refine_ls_hydrogen_treatment constr
_refine_ls_matrix_type full
_refine_ls_number_parameters 164
_refine_ls_number_reflns 3318
_refine_ls_number_restraints 0
_refine_ls_restrained_S_all 1.203
_refine_ls_R_factor_all 0.0902
_refine_ls_R_factor_gt 0.0490
_refine_ls_shift/su_max 0.000
_refine_ls_shift/su_mean 0.000
_refine_ls_structure_factor_coef Fsqd
_refine_ls_weighting_details 'w=1/[\s^2^(Fo^2^)+(0.0155P)^2^+0.1777P] where P=(Fo^2^+2Fc^2^)/3'
_refine_ls_weighting_scheme calc
_refine_ls_wR_factor_gt 0.0892
_refine_ls_wR_factor_ref 0.0998
_reflns_Friedel_coverage 0.000
_reflns_number_gt 2160
_reflns_number_total 3318
_reflns_threshold_expression 'I > 2\s(I)'
_cod_data_source_file d0sc06583h2.cif
_cod_data_source_block DS22_0m
_cod_depositor_comments 'Adding full bibliography for 1559978--1559979.cif.'
_cod_original_cell_volume 687.3(3)
_cod_database_code 1559979
_shelx_shelxl_version_number 2018/3
_shelx_space_group_comment
;
The symmetry employed for this shelxl refinement is uniquely defined
by the following loop, which should always be used as a source of
symmetry information in preference to the above space-group names.
They are only intended as comments.
;
_shelx_estimated_absorpt_t_min 0.935
_shelx_estimated_absorpt_t_max 0.998

loop_
_space_group_symop_operation_xyz
'x, y, z'
'-x, -y, -z'

loop_
_atom_site_label
_atom_site_type_symbol
_atom_site_fract_x
_atom_site_fract_y
_atom_site_fract_z
_atom_site_U_iso_or_equiv
_atom_site_adp_type
_atom_site_occupancy
_atom_site_site_symmetry_order
_atom_site_calc_flag
_atom_site_refinement_flags_posn
_atom_site_refinement_flags_adp
_atom_site_refinement_flags_occupancy
_atom_site_disorder_assembly
_atom_site_disorder_group
S1 S 0.23441(8) -0.04422(8) 0.59257(4) 0.05568(17) Uani 1 1 d . . . . .
C2 C 0.3110(3) 0.1661(3) 0.58372(12) 0.0503(5) Uani 1 1 d . . . . .
C3 C 0.2060(3) 0.2877(3) 0.52415(14) 0.0610(5) Uani 1 1 d . . . . .
H3 H 0.225998 0.409502 0.510243 0.073 Uiso 1 1 calc R U . . .
N4 N 0.0693(3) 0.2250(3) 0.48510(12) 0.0617(5) Uani 1 1 d . . . . .
C5 C 0.0658(3) 0.0487(3) 0.51529(12) 0.0520(5) Uani 1 1 d . . . . .
O6 O -0.0456(5) 0.3022(4) 0.4260(2) 0.0702(8) Uani 0.5 1 d . . P . .
C7 C 0.4670(3) 0.1935(3) 0.63684(12) 0.0481(5) Uani 1 1 d . . . . .
C8 C 0.5714(3) 0.0486(3) 0.69099(15) 0.0645(6) Uani 1 1 d . . . . .
H8 H 0.544783 -0.071415 0.694134 0.077 Uiso 1 1 calc R U . . .
C9 C 0.7152(3) 0.0780(3) 0.74081(15) 0.0682(6) Uani 1 1 d . . . . .
H9 H 0.782180 -0.022819 0.777276 0.082 Uiso 1 1 calc R U . . .
C10 C 0.7626(3) 0.2514(3) 0.73825(12) 0.0518(5) Uani 1 1 d . . . . .
C11 C 0.6593(4) 0.3956(3) 0.68333(14) 0.0679(6) Uani 1 1 d . . . . .
H11 H 0.688149 0.514766 0.679445 0.081 Uiso 1 1 calc R U . . .
C12 C 0.5131(4) 0.3682(3) 0.63351(14) 0.0676(6) Uani 1 1 d . . . . .
H12 H 0.445378 0.469208 0.597364 0.081 Uiso 1 1 calc R U . . .
C13 C 0.9225(3) 0.2740(3) 0.79436(14) 0.0627(6) Uani 1 1 d . . . . .
H13A H 0.882609 0.231820 0.856544 0.075 Uiso 1 1 calc R U . . .
H13B H 1.055531 0.186453 0.771735 0.075 Uiso 1 1 calc R U . . .
C14 C 0.9564(3) 0.4699(3) 0.79698(14) 0.0644(6) Uani 1 1 d . . . . .
H14A H 0.825762 0.559401 0.820838 0.077 Uiso 1 1 calc R U . . .
H14B H 0.999182 0.513987 0.735468 0.077 Uiso 1 1 calc R U . . .
C15 C 1.1218(3) 0.4695(3) 0.85588(14) 0.0649(6) Uani 1 1 d . . . . .
H15A H 1.083093 0.415718 0.915854 0.078 Uiso 1 1 calc R U . . .
H15B H 1.253645 0.385479 0.829417 0.078 Uiso 1 1 calc R U . . .
C16 C 1.1534(4) 0.6638(3) 0.86658(15) 0.0717(6) Uani 1 1 d . . . . .
H16A H 1.022688 0.747674 0.894228 0.086 Uiso 1 1 calc R U . . .
H16B H 1.190726 0.718879 0.806728 0.086 Uiso 1 1 calc R U . . .
C17 C 1.3201(4) 0.6573(4) 0.92390(17) 0.0823(7) Uani 1 1 d . . . . .
H17A H 1.451392 0.576819 0.894827 0.099 Uiso 1 1 calc R U . . .
H17B H 1.285228 0.596742 0.982681 0.099 Uiso 1 1 calc R U . . .
C18 C 1.3506(5) 0.8506(4) 0.9392(2) 0.1144(11) Uani 1 1 d . . . . .
H18A H 1.460126 0.833468 0.975606 0.172 Uiso 1 1 calc R U . . .
H18B H 1.223266 0.930024 0.970254 0.172 Uiso 1 1 calc R U . . .
H18C H 1.387664 0.911230 0.881576 0.172 Uiso 1 1 calc R U . . .

loop_
_atom_site_aniso_label
_atom_site_aniso_U_11
_atom_site_aniso_U_22
_atom_site_aniso_U_33
_atom_site_aniso_U_23
_atom_site_aniso_U_13
_atom_site_aniso_U_12
S1 0.0521(3) 0.0566(3) 0.0599(3) -0.0021(2) -0.0178(2) -0.0115(2)
C2 0.0439(11) 0.0547(12) 0.0520(11) -0.0095(9) -0.0063(9) -0.0112(9)
C3 0.0543(13) 0.0651(14) 0.0678(13) -0.0019(11) -0.0236(11) -0.0146(11)
N4 0.0568(11) 0.0636(12) 0.0680(11) -0.0028(9) -0.0216(9) -0.0144(9)
C5 0.0431(11) 0.0601(13) 0.0493(11) -0.0083(9) -0.0090(9) -0.0046(9)
O6 0.090(2) 0.0458(16) 0.088(2) 0.0145(14) -0.0527(18) -0.0218(15)
C7 0.0402(10) 0.0551(12) 0.0480(10) -0.0067(9) -0.0056(8) -0.0099(9)
C8 0.0588(13) 0.0568(13) 0.0854(15) 0.0067(11) -0.0275(12) -0.0206(11)
C9 0.0597(14) 0.0653(15) 0.0831(15) 0.0125(12) -0.0315(12) -0.0144(11)
C10 0.0443(11) 0.0632(13) 0.0489(11) -0.0061(9) -0.0075(9) -0.0145(10)
C11 0.0877(16) 0.0583(14) 0.0708(14) 0.0004(11) -0.0305(13) -0.0313(12)
C12 0.0829(16) 0.0581(14) 0.0687(14) 0.0053(11) -0.0363(12) -0.0182(12)
C13 0.0554(13) 0.0763(15) 0.0599(13) -0.0070(11) -0.0159(10) -0.0181(11)
C14 0.0545(13) 0.0771(16) 0.0676(14) -0.0053(11) -0.0167(10) -0.0224(11)
C15 0.0533(13) 0.0815(16) 0.0653(13) -0.0080(11) -0.0163(10) -0.0212(11)
C16 0.0681(15) 0.0827(17) 0.0740(15) -0.0003(12) -0.0244(12) -0.0289(13)
C17 0.0689(16) 0.104(2) 0.0874(17) -0.0102(14) -0.0255(13) -0.0347(14)
C18 0.134(3) 0.125(3) 0.117(2) -0.0010(19) -0.042(2) -0.078(2)

loop_
_atom_type_symbol
_atom_type_description
_atom_type_scat_dispersion_real
_atom_type_scat_dispersion_imag
_atom_type_scat_source
C C 0.0033 0.0016 'International Tables Vol C Tables 4.2.6.8 and 6.1.1.4'
H H 0.0000 0.0000 'International Tables Vol C Tables 4.2.6.8 and 6.1.1.4'
N N 0.0061 0.0033 'International Tables Vol C Tables 4.2.6.8 and 6.1.1.4'
O O 0.0106 0.0060 'International Tables Vol C Tables 4.2.6.8 and 6.1.1.4'
S S 0.1246 0.1234 'International Tables Vol C Tables 4.2.6.8 and 6.1.1.4'

loop_
_geom_angle_atom_site_label_1
_geom_angle_atom_site_label_2
_geom_angle_atom_site_label_3
_geom_angle
_geom_angle_site_symmetry_1
_geom_angle_site_symmetry_3
_geom_angle_publ_flag
C5 S1 C2 90.20(10) . . ?
C3 C2 C7 129.35(19) . . ?
C3 C2 S1 108.75(15) . . ?
C7 C2 S1 121.90(15) . . ?
C2 C3 N4 116.9(2) . . ?
C2 C3 H3 121.5 . . ?
N4 C3 H3 121.5 . . ?
O6 N4 C5 117.3(2) . . ?
O6 N4 C3 131.7(2) . . ?
C5 N4 C3 111.03(17) . . ?
N4 C5 C5 121.8(2) . 2_556 ?
N4 C5 S1 113.07(14) . . ?
C5 C5 S1 125.2(2) 2_556 . ?
C8 C7 C12 117.40(18) . . ?
C8 C7 C2 122.12(18) . . ?
C12 C7 C2 120.48(18) . . ?
C7 C8 C9 121.2(2) . . ?
C7 C8 H8 119.4 . . ?
C9 C8 H8 119.4 . . ?
C10 C9 C8 122.1(2) . . ?
C10 C9 H9 119.0 . . ?
C8 C9 H9 119.0 . . ?
C9 C10 C11 116.65(18) . . ?
C9 C10 C13 119.44(18) . . ?
C11 C10 C13 123.90(19) . . ?
C10 C11 C12 121.8(2) . . ?
C10 C11 H11 119.1 . . ?
C12 C11 H11 119.1 . . ?
C7 C12 C11 120.9(2) . . ?
C7 C12 H12 119.5 . . ?
C11 C12 H12 119.5 . . ?
C14 C13 C10 118.16(18) . . ?
C14 C13 H13A 107.8 . . ?
C10 C13 H13A 107.8 . . ?
C14 C13 H13B 107.8 . . ?
C10 C13 H13B 107.8 . . ?
H13A C13 H13B 107.1 . . ?
C13 C14 C15 112.00(18) . . ?
C13 C14 H14A 109.2 . . ?
C15 C14 H14A 109.2 . . ?
C13 C14 H14B 109.2 . . ?
C15 C14 H14B 109.2 . . ?
H14A C14 H14B 107.9 . . ?
C16 C15 C14 114.79(18) . . ?
C16 C15 H15A 108.6 . . ?
C14 C15 H15A 108.6 . . ?
C16 C15 H15B 108.6 . . ?
C14 C15 H15B 108.6 . . ?
H15A C15 H15B 107.5 . . ?
C15 C16 C17 113.27(19) . . ?
C15 C16 H16A 108.9 . . ?
C17 C16 H16A 108.9 . . ?
C15 C16 H16B 108.9 . . ?
C17 C16 H16B 108.9 . . ?
H16A C16 H16B 107.7 . . ?
C16 C17 C18 114.8(2) . . ?
C16 C17 H17A 108.6 . . ?
C18 C17 H17A 108.6 . . ?
C16 C17 H17B 108.6 . . ?
C18 C17 H17B 108.6 . . ?
H17A C17 H17B 107.5 . . ?
C17 C18 H18A 109.5 . . ?
C17 C18 H18B 109.5 . . ?
H18A C18 H18B 109.5 . . ?
C17 C18 H18C 109.5 . . ?
H18A C18 H18C 109.5 . . ?
H18B C18 H18C 109.5 . . ?

loop_
_geom_bond_atom_site_label_1
_geom_bond_atom_site_label_2
_geom_bond_distance
_geom_bond_site_symmetry_2
_geom_bond_publ_flag
S1 C5 1.7157(19) . ?
S1 C2 1.725(2) . ?
C2 C3 1.340(3) . ?
C2 C7 1.476(2) . ?
C3 N4 1.355(2) . ?
C3 H3 0.9300 . ?
N4 O6 1.261(3) . ?
N4 C5 1.323(2) . ?
C5 C5 1.419(4) 2_556 ?
C7 C8 1.373(3) . ?
C7 C12 1.377(3) . ?
C8 C9 1.380(3) . ?
C8 H8 0.9300 . ?
C9 C10 1.373(3) . ?
C9 H9 0.9300 . ?
C10 C11 1.374(3) . ?
C10 C13 1.515(3) . ?
C11 C12 1.387(3) . ?
C11 H11 0.9300 . ?
C12 H12 0.9300 . ?
C13 C14 1.501(3) . ?
C13 H13A 0.9700 . ?
C13 H13B 0.9700 . ?
C14 C15 1.525(3) . ?
C14 H14A 0.9700 . ?
C14 H14B 0.9700 . ?
C15 C16 1.502(3) . ?
C15 H15A 0.9700 . ?
C15 H15B 0.9700 . ?
C16 C17 1.505(3) . ?
C16 H16A 0.9700 . ?
C16 H16B 0.9700 . ?
C17 C18 1.508(3) . ?
C17 H17A 0.9700 . ?
C17 H17B 0.9700 . ?
C18 H18A 0.9600 . ?
C18 H18B 0.9600 . ?
C18 H18C 0.9600 . ?
